data_7716961
loop_
_publ_author_name
'Nandy, Rakhi'
'Jagli&#x10d;i&#x107;, Zvonko'
'Jana, Narayan Ch'
'Brand&#xe3;o, Paula'
'Bustamante, Fabi&#xe1;n'
'Aravena, Daniel'
'Panja, Anangamohan'

_publ_section_title
;
 The effect of co-ligands on the performance of single-molecule magnet
 behaviours in a family of linear trinuclear Zn-Dy-Zn complexes with a
 compartmental Schiff base.
;
_journal_issue 33
_journal_name_full 'Dalton transactions (Cambridge, England : 2003)'
_journal_page_first 13968
_journal_page_last 13981
_journal_paper_doi 10.1039/d4dt01582g
_journal_volume 53
_journal_year 2024
_chemical_formula_moiety 'C50 H59 Dy I N4 O10 Zn2, I3, 4[H2O]'
_chemical_formula_sum 'C50 H67 Dy I4 N4 O14 Zn2'
_chemical_formula_weight 1748.91
_space_group_crystal_system triclinic
_space_group_IT_number 2
_space_group_name_Hall '-P 1'
_space_group_name_H-M_alt 'P -1'
_atom_sites_solution_hydrogens geom
_audit_creation_date 2024-07-07
_audit_creation_method
;
Olex2 1.5-alpha
(compiled 2024.02.16 svn.r378c4104 for OlexSys, GUI svn.r6928)
;
_audit_update_record
;
2024-07-09 deposited with the CCDC.	2024-07-30 downloaded from the CCDC.
;
_cell_angle_alpha 103.066(3)
_cell_angle_beta 94.469(3)
_cell_angle_gamma 114.008(3)
_cell_formula_units_Z 2
_cell_length_a 12.5913(11)
_cell_length_b 13.6488(12)
_cell_length_c 19.5604(17)
_cell_measurement_reflns_used 599
_cell_measurement_temperature 150(2)
_cell_measurement_theta_max 25.03
_cell_measurement_theta_min 2.90
_cell_volume 2936.2(5)
_computing_cell_refinement 'Bruker APEX-II'
_computing_data_collection 'Bruker Smart APEX-II CCD Diffractometer'
_computing_data_reduction 'Bruker SAINT plus'
_computing_molecular_graphics 'Olex2 1.5-alpha (Dolomanov et al., 2009 and mercury)'
_computing_publication_material 'Olex2 1.5-alpha (Dolomanov et al., 2009)'
_computing_structure_refinement 'SHELXL 2018/3 (Sheldrick, 2015)'
_computing_structure_solution 'SHELXT 2018/2 (Sheldrick, 2018)'
_diffrn_ambient_temperature 150.00
_diffrn_measured_fraction_theta_full 0.997
_diffrn_measured_fraction_theta_max 0.994
_diffrn_measurement_device_type 'photon 100 CMOS'
_diffrn_measurement_method 'omega and phi scans'
_diffrn_radiation_type MoK\a
_diffrn_radiation_wavelength 0.71073
_diffrn_reflns_av_R_equivalents 0.0345
_diffrn_reflns_av_unetI/netI 0.0159
_diffrn_reflns_Laue_measured_fraction_full 0.997
_diffrn_reflns_Laue_measured_fraction_max 0.994
_diffrn_reflns_limit_h_max 17
_diffrn_reflns_limit_h_min -17
_diffrn_reflns_limit_k_max 18
_diffrn_reflns_limit_k_min -18
_diffrn_reflns_limit_l_max 26
_diffrn_reflns_limit_l_min -26
_diffrn_reflns_number 189984
_diffrn_reflns_point_group_measured_fraction_full 0.997
_diffrn_reflns_point_group_measured_fraction_max 0.994
_diffrn_reflns_theta_full 25.242
_diffrn_reflns_theta_max 29.253
_diffrn_reflns_theta_min 2.266
_exptl_absorpt_coefficient_mu 4.236
_exptl_absorpt_correction_T_max 0.7458
_exptl_absorpt_correction_T_min 0.5699
_exptl_absorpt_correction_type multi-scan
_exptl_crystal_colour Bronze
_exptl_crystal_density_diffrn 1.978
_exptl_crystal_description Block
_exptl_crystal_F_000 1690
_exptl_crystal_size_max 0.28
_exptl_crystal_size_mid 0.16
_exptl_crystal_size_min 0.06
_refine_diff_density_max 1.935
_refine_diff_density_min -1.955
_refine_diff_density_rms 0.150
_refine_ls_extinction_method none
_refine_ls_goodness_of_fit_ref 1.069
_refine_ls_hydrogen_treatment constr
_refine_ls_matrix_type full
_refine_ls_number_parameters 703
_refine_ls_number_reflns 15903
_refine_ls_number_restraints 63
_refine_ls_restrained_S_all 1.082
_refine_ls_R_factor_all 0.0515
_refine_ls_R_factor_gt 0.0441
_refine_ls_shift/su_max 0.002
_refine_ls_shift/su_mean 0.000
_refine_ls_structure_factor_coef Fsqd
_refine_ls_weighting_details 'w=1/[\s^2^(Fo^2^)+(0.0513P)^2^+17.0244P] where P=(Fo^2^+2Fc^2^)/3'
_refine_ls_weighting_scheme calc
_refine_ls_wR_factor_gt 0.1150
_refine_ls_wR_factor_ref 0.1230
_reflns_Friedel_coverage 0.000
_reflns_number_gt 14131
_reflns_number_total 15903
_reflns_threshold_expression 'I > 2\s(I)'
_cod_data_source_file d4dt01582g2.cif
_cod_data_source_block apjg252_new_no_sq
_cod_database_code 7716961
_shelx_shelxl_version_number 2018/3
_shelx_space_group_comment
;
The symmetry employed for this shelxl refinement is uniquely defined
by the following loop, which should always be used as a source of
symmetry information in preference to the above space-group names.
They are only intended as comments.
;
_shelx_estimated_absorpt_t_max 0.785
_shelx_estimated_absorpt_t_min 0.383
_olex2_refinement_description
;
1. Fixed Uiso
 At 1.2 times of:
  All C(H) groups, All C(H,H) groups
 At 1.5 times of:
  All C(H,H,H) groups
2. Uiso/Uaniso restraints and constraints
Uanis(I4A) \\sim Ueq, Uanis(I3A) \\sim Ueq, Uanis(I2A) \\sim Ueq: with sigma of
0.01 and sigma for terminal atoms of 0.02
Uanis(C34) \\sim Ueq, Uanis(C35) \\sim Ueq, Uanis(C36) \\sim Ueq, Uanis(C37)
\\sim Ueq, Uanis(C38) \\sim Ueq, Uanis(C39) \\sim Ueq: with sigma of 0.01 and
sigma for terminal atoms of 0.02
3. Rigid body (RIGU) restrains
 I4A, I3A, I2A
 with sigma for 1-2 distances of 0.001 and sigma for 1-3 distances of 0.001
4. Others
 Fixed Sof: Dy1(0.75) Dy1A(0.25) Zn2(0.65) Zn2A(0.35) I1(0.5) I1A(0.5) I2(0.8)
 I3(0.8) I4(0.8) I2A(0.2) I3A(0.2) I4A(0.2)
5.a Ternary CH refined with riding coordinates:
 C10(H10), C15(H15), C34(H34), C39(H39)
5.b Secondary CH2 refined with riding coordinates:
 C11(H11A,H11B), C12(H12A,H12B), C13(H13A,H13B), C14(H14A,H14B), C35(H35A,
 H35B), C36(H36A,H36B), C37(H37A,H37B), C38(H38A,H38B)
5.c Aromatic/amide H refined with riding coordinates:
 C3(H3), C5(H5), C9(H9), C16(H16), C20(H20), C22(H22), C27(H27), C29(H29),
 C33(H33), C40(H40), C44(H44), C46(H46)
5.d Idealised Me refined as rotating group:
 C7(H7A,H7B,H7C), C8(H8A,H8B,H8C), C23(H23A,H23B,H23C), C24(H24A,H24B,H24C),
 C31(H31A,H31B,H31C), C32(H32A,H32B,H32C), C47(H47A,H47B,H47C), C48(H48A,H48B,
 H48C), C50(H50A,H50B,H50C)
;
_smtbx_masks_void_probe_radius 1.2
_smtbx_masks_void_truncation_radius 1.2
_olex2_submission_special_instructions 'No special instructions were received'

loop_
_space_group_symop_operation_xyz
'x, y, z'
'-x, -y, -z'

loop_
_atom_site_label
_atom_site_type_symbol
_atom_site_fract_x
_atom_site_fract_y
_atom_site_fract_z
_atom_site_U_iso_or_equiv
_atom_site_adp_type
_atom_site_occupancy
_atom_site_site_symmetry_order
_atom_site_calc_flag
_atom_site_refinement_flags_posn
_atom_site_refinement_flags_adp
_atom_site_refinement_flags_occupancy
_atom_site_disorder_assembly
_atom_site_disorder_group
Dy1 Dy 0.42342(8) 0.71066(7) 0.72316(4) 0.0237(3) Uani 0.75 1 d . . P A 1
Dy1A Dy 0.4226(3) 0.7095(3) 0.72365(18) 0.0428(14) Uani 0.25 1 d . . P A 2
Zn1 Zn 0.37874(4) 0.75409(4) 0.55303(3) 0.02462(11) Uani 1 1 d . . . . .
Zn2 Zn 0.4472(3) 0.6926(4) 0.8887(2) 0.0284(4) Uani 0.65 1 d . . P A 1
Zn2A Zn 0.4768(5) 0.6972(8) 0.8943(5) 0.0407(13) Uani 0.35 1 d . . P A 2
I1 I 0.48946(17) 0.70488(13) 0.45510(9) 0.0300(4) Uani 0.5 1 d . . P A .
I1A I 0.4877(3) 0.7014(3) 0.45689(17) 0.0708(9) Uani 0.5 1 d . . P A 2
O1 O 0.4668(3) 0.8346(3) 0.65446(17) 0.0287(6) Uani 1 1 d . . . . .
O2 O 0.6194(3) 0.9003(3) 0.76762(18) 0.0356(7) Uani 1 1 d . . . . .
O3 O 0.3171(3) 0.6360(3) 0.60848(17) 0.0276(6) Uani 1 1 d . . . . .
O4 O 0.3578(3) 0.4916(3) 0.65519(18) 0.0320(7) Uani 1 1 d . . . . .
O5 O 0.5268(3) 0.6685(3) 0.80420(19) 0.0365(7) Uani 1 1 d . . . . .
O6 O 0.5932(3) 0.6654(3) 0.6851(2) 0.0376(8) Uani 1 1 d . . . . .
O7 O 0.4274(3) 0.8014(3) 0.84123(18) 0.0352(7) Uani 1 1 d . . . . .
O8 O 0.2856(4) 0.8095(3) 0.74331(19) 0.0375(8) Uani 1 1 d . . . . .
O9 O 0.2955(5) 0.5677(4) 0.8642(2) 0.0522(11) Uani 1 1 d . . . . .
O10 O 0.2584(3) 0.5866(3) 0.7556(2) 0.0385(8) Uani 1 1 d . . . . .
N1 N 0.3626(4) 0.8943(3) 0.5449(2) 0.0291(7) Uani 1 1 d . . . . .
N2 N 0.2045(4) 0.6799(3) 0.4983(2) 0.0307(8) Uani 1 1 d . . . . .
N3 N 0.5732(6) 0.6670(5) 0.9489(3) 0.0583(15) Uani 1 1 d . . . . .
N4 N 0.4688(6) 0.8012(5) 0.9855(3) 0.0550(14) Uani 1 1 d . . . . .
C1 C 0.5271(4) 0.9450(4) 0.6798(2) 0.0281(8) Uani 1 1 d . . . . .
C2 C 0.6130(4) 0.9859(4) 0.7425(2) 0.0313(9) Uani 1 1 d . . . . .
C3 C 0.6823(5) 1.0985(4) 0.7737(3) 0.0359(10) Uani 1 1 d . . . . .
H3 H 0.740448 1.123058 0.815607 0.043 Uiso 1 1 calc R U . . .
C4 C 0.6667(5) 1.1766(4) 0.7434(3) 0.0396(11) Uani 1 1 d . . . . .
C5 C 0.5794(5) 1.1381(4) 0.6834(3) 0.0351(10) Uani 1 1 d . . . . .
H5 H 0.566458 1.191102 0.664108 0.042 Uiso 1 1 calc R U . . .
C6 C 0.5094(4) 1.0243(4) 0.6500(2) 0.0285(8) Uani 1 1 d . . . . .
C7 C 0.7088(6) 0.9348(5) 0.8288(4) 0.0547(16) Uani 1 1 d . . . . .
H7A H 0.698469 0.987842 0.867570 0.082 Uiso 1 1 calc R U . . .
H7B H 0.786936 0.970855 0.816754 0.082 Uiso 1 1 calc R U . . .
H7C H 0.702518 0.869413 0.844161 0.082 Uiso 1 1 calc R U . . .
C8 C 0.7443(6) 1.3007(5) 0.7764(4) 0.0543(16) Uani 1 1 d . . . . .
H8A H 0.727017 1.324621 0.823630 0.081 Uiso 1 1 calc R U . . .
H8B H 0.728258 1.342440 0.745541 0.081 Uiso 1 1 calc R U . . .
H8C H 0.827804 1.315134 0.781319 0.081 Uiso 1 1 calc R U . . .
C9 C 0.4211(4) 0.9936(4) 0.5865(3) 0.0307(9) Uani 1 1 d . . . . .
H9 H 0.406066 1.051445 0.575107 0.037 Uiso 1 1 calc R U . . .
C10 C 0.2796(5) 0.8648(4) 0.4783(3) 0.0358(10) Uani 1 1 d . . . . .
H10 H 0.317471 0.842910 0.438217 0.043 Uiso 1 1 calc R U . . .
C11 C 0.2484(5) 0.9554(4) 0.4637(3) 0.0362(10) Uani 1 1 d . . . . .
H11A H 0.321456 1.020777 0.463208 0.043 Uiso 1 1 calc R U . . .
H11B H 0.210378 0.979924 0.502152 0.043 Uiso 1 1 calc R U . . .
C12 C 0.1639(6) 0.9110(5) 0.3915(3) 0.0465(13) Uani 1 1 d . . . . .
H12A H 0.139076 0.968833 0.384739 0.056 Uiso 1 1 calc R U . . .
H12B H 0.206525 0.896879 0.352812 0.056 Uiso 1 1 calc R U . . .
C13 C 0.0567(6) 0.8062(6) 0.3857(4) 0.0522(15) Uani 1 1 d . . . . .
H13A H 0.010294 0.777554 0.336451 0.063 Uiso 1 1 calc R U . . .
H13B H 0.006860 0.823708 0.418578 0.063 Uiso 1 1 calc R U . . .
C14 C 0.0841(5) 0.7138(5) 0.4033(3) 0.0364(10) Uani 1 1 d . . . . .
H14A H 0.009591 0.650535 0.404576 0.044 Uiso 1 1 calc R U . . .
H14B H 0.121391 0.685797 0.365724 0.044 Uiso 1 1 calc R U . . .
C15 C 0.1675(5) 0.7596(5) 0.4757(3) 0.0377(10) Uani 1 1 d . . . . .
H15 H 0.124771 0.782645 0.512435 0.045 Uiso 1 1 calc R U . . .
C16 C 0.1420(4) 0.5746(4) 0.4778(2) 0.0308(9) Uani 1 1 d . . . . .
H16 H 0.071278 0.544989 0.443240 0.037 Uiso 1 1 calc R U . . .
C17 C 0.1744(4) 0.4963(4) 0.5051(2) 0.0281(8) Uani 1 1 d . . . . .
C18 C 0.2569(4) 0.5306(4) 0.5690(2) 0.0268(8) Uani 1 1 d . . . . .
C19 C 0.2773(4) 0.4476(4) 0.5921(2) 0.0281(8) Uani 1 1 d . . . . .
C20 C 0.2236(4) 0.3372(4) 0.5522(3) 0.0329(9) Uani 1 1 d . . . . .
H20 H 0.239929 0.283459 0.568676 0.039 Uiso 1 1 calc R U . . .
C21 C 0.1453(5) 0.3035(4) 0.4878(3) 0.0351(10) Uani 1 1 d . . . . .
C22 C 0.1189(4) 0.3817(4) 0.4657(3) 0.0339(10) Uani 1 1 d . . . . .
H22 H 0.062372 0.358129 0.423198 0.041 Uiso 1 1 calc R U . . .
C23 C 0.3614(5) 0.4122(4) 0.6919(3) 0.0389(11) Uani 1 1 d . . . . .
H23A H 0.412944 0.452301 0.739007 0.058 Uiso 1 1 calc R U . . .
H23B H 0.392332 0.364149 0.663888 0.058 Uiso 1 1 calc R U . . .
H23C H 0.281238 0.366093 0.697694 0.058 Uiso 1 1 calc R U . . .
C24 C 0.0917(6) 0.1822(5) 0.4435(4) 0.0491(14) Uani 1 1 d . . . . .
H24A H 0.154268 0.157249 0.438879 0.074 Uiso 1 1 calc R U . . .
H24B H 0.053124 0.174912 0.395910 0.074 Uiso 1 1 calc R U . . .
H24C H 0.033017 0.135996 0.467031 0.074 Uiso 1 1 calc R U . . .
C25 C 0.6229(5) 0.6511(4) 0.7999(3) 0.0389(11) Uani 1 1 d . . . . .
C26 C 0.6619(4) 0.6470(4) 0.7350(3) 0.0372(10) Uani 1 1 d . . . . .
C27 C 0.7596(5) 0.6278(5) 0.7235(4) 0.0487(14) Uani 1 1 d . . . . .
H27 H 0.782934 0.624163 0.678328 0.058 Uiso 1 1 calc R U . . .
C28 C 0.8239(6) 0.6137(6) 0.7795(5) 0.062(2) Uani 1 1 d . . . . .
C29 C 0.7885(6) 0.6201(6) 0.8448(4) 0.0569(17) Uani 1 1 d . . . . .
H29 H 0.833290 0.612108 0.882744 0.068 Uiso 1 1 calc R U . . .
C30 C 0.6875(6) 0.6384(5) 0.8571(3) 0.0494(14) Uani 1 1 d . . . . .
C31 C 0.6107(7) 0.6429(8) 0.6125(4) 0.068(2) Uani 1 1 d . . . . .
H31A H 0.548527 0.647024 0.581506 0.103 Uiso 1 1 calc R U . . .
H31B H 0.607064 0.567981 0.597102 0.103 Uiso 1 1 calc R U . . .
H31C H 0.688313 0.698477 0.609502 0.103 Uiso 1 1 calc R U . . .
C32 C 0.9305(7) 0.5913(8) 0.7663(6) 0.085(3) Uani 1 1 d . . . . .
H32A H 0.903338 0.512978 0.739044 0.127 Uiso 1 1 calc R U . . .
H32B H 0.979764 0.606279 0.812234 0.127 Uiso 1 1 calc R U . . .
H32C H 0.976991 0.640166 0.739183 0.127 Uiso 1 1 calc R U . . .
C33 C 0.6596(8) 0.6498(6) 0.9300(4) 0.064(2) Uani 1 1 d . . . . .
H33 H 0.710779 0.643760 0.965482 0.077 Uiso 1 1 calc R U . . .
C34 C 0.5454(7) 0.6794(7) 1.0229(3) 0.0589(17) Uani 1 1 d . U . B 1
H34 H 0.463789 0.620855 1.020008 0.071 Uiso 1 1 calc R U . B 1
C35 C 0.6278(7) 0.6728(8) 1.0778(4) 0.0642(19) Uani 1 1 d . U . B 1
H35A H 0.709036 0.731261 1.082283 0.077 Uiso 1 1 calc R U . B 1
H35B H 0.628912 0.598890 1.063880 0.077 Uiso 1 1 calc R U . B 1
C36 C 0.5864(9) 0.6898(8) 1.1487(4) 0.074(2) Uani 1 1 d . U . B 1
H36A H 0.639281 0.683122 1.185745 0.089 Uiso 1 1 calc R U . B 1
H36B H 0.505318 0.630803 1.143818 0.089 Uiso 1 1 calc R U . B 1
C37 C 0.5867(9) 0.8054(10) 1.1724(5) 0.084(3) Uani 1 1 d . U . B 1
H37A H 0.561153 0.815512 1.219035 0.100 Uiso 1 1 calc R U . B 1
H37B H 0.667799 0.864772 1.178084 0.100 Uiso 1 1 calc R U . B 1
C38 C 0.5053(9) 0.8144(10) 1.1182(4) 0.081(3) Uani 1 1 d . U . B 1
H38A H 0.504995 0.888569 1.133556 0.098 Uiso 1 1 calc R U . B 1
H38B H 0.423854 0.756436 1.113655 0.098 Uiso 1 1 calc R U . B 1
C39 C 0.5444(8) 0.7993(7) 1.0443(4) 0.0652(19) Uani 1 1 d . U . B 1
H39 H 0.626585 0.858436 1.049428 0.078 Uiso 1 1 calc R U . B 1
C40 C 0.4102(8) 0.8585(6) 0.9938(3) 0.063(2) Uani 1 1 d . . . . .
H40 H 0.414521 0.899475 1.040973 0.075 Uiso 1 1 calc R U . . .
C41 C 0.3371(7) 0.8653(6) 0.9356(3) 0.0536(16) Uani 1 1 d . . . . .
C42 C 0.3477(5) 0.8368(4) 0.8647(3) 0.0387(11) Uani 1 1 d . . . . .
C43 C 0.2691(5) 0.8439(5) 0.8123(3) 0.0399(11) Uani 1 1 d . . . . .
C44 C 0.1868(7) 0.8823(6) 0.8311(4) 0.0545(16) Uani 1 1 d . . . . .
H44 H 0.137010 0.889061 0.795189 0.065 Uiso 1 1 calc R U . . .
C45 C 0.1760(9) 0.9117(7) 0.9028(4) 0.069(2) Uani 1 1 d . . . . .
C46 C 0.2500(9) 0.9024(7) 0.9528(4) 0.068(2) Uani 1 1 d . . . . .
H46 H 0.242834 0.921547 1.001472 0.082 Uiso 1 1 calc R U . . .
C47 C 0.2069(6) 0.8116(7) 0.6881(3) 0.0544(17) Uani 1 1 d . . . . .
H47A H 0.225423 0.785652 0.641656 0.082 Uiso 1 1 calc R U . . .
H47B H 0.215810 0.888124 0.695136 0.082 Uiso 1 1 calc R U . . .
H47C H 0.125190 0.762369 0.689483 0.082 Uiso 1 1 calc R U . . .
C48 C 0.0832(12) 0.9524(11) 0.9219(5) 0.103(4) Uani 1 1 d . . . . .
H48A H 0.115037 1.032664 0.926490 0.154 Uiso 1 1 calc R U . . .
H48B H 0.062555 0.939089 0.967290 0.154 Uiso 1 1 calc R U . . .
H48C H 0.012232 0.911798 0.884104 0.154 Uiso 1 1 calc R U . . .
C49 C 0.2292(5) 0.5402(5) 0.8044(3) 0.0412(12) Uani 1 1 d . . . . .
C50 C 0.1075(6) 0.4450(6) 0.7912(5) 0.0614(18) Uani 1 1 d . . . . .
H50A H 0.112760 0.373739 0.777203 0.092 Uiso 1 1 calc R U . . .
H50B H 0.055711 0.448835 0.752809 0.092 Uiso 1 1 calc R U . . .
H50C H 0.074738 0.450484 0.834988 0.092 Uiso 1 1 calc R U . . .
I2 I 0.00169(8) -0.21105(9) 0.08293(4) 0.04358(16) Uani 0.8 1 d . . P . .
I3 I -0.07767(6) -0.13837(4) 0.21447(4) 0.03711(11) Uani 0.8 1 d . . P C .
I4 I -0.17471(6) -0.08481(5) 0.34075(3) 0.04261(13) Uani 0.8 1 d . . P . .
I2A I 0.0059(7) -0.2290(7) 0.0871(4) 0.107(2) Uani 0.2 1 d . U P C 2
I3A I -0.0657(8) -0.1213(8) 0.2100(4) 0.155(3) Uani 0.2 1 d . U P C 2
I4A I -0.2156(4) -0.0967(4) 0.3202(2) 0.0799(12) Uani 0.2 1 d . U P C 2

loop_
_atom_site_aniso_label
_atom_site_aniso_U_11
_atom_site_aniso_U_22
_atom_site_aniso_U_33
_atom_site_aniso_U_23
_atom_site_aniso_U_13
_atom_site_aniso_U_12
Dy1 0.0269(4) 0.0242(3) 0.0173(4) 0.0063(3) 0.0027(3) 0.0087(3)
Dy1A 0.057(2) 0.061(2) 0.0455(19) 0.0414(13) 0.0300(13) 0.0434(15)
Zn1 0.0279(2) 0.0246(2) 0.0235(2) 0.01050(18) 0.00669(18) 0.01134(19)
Zn2 0.0350(10) 0.0368(6) 0.0177(6) 0.0101(5) 0.0024(7) 0.0191(8)
Zn2A 0.059(4) 0.0454(19) 0.0287(17) 0.0181(14) 0.007(2) 0.030(3)
I1 0.0453(8) 0.0348(6) 0.0279(6) 0.0158(5) 0.0211(6) 0.0288(6)
I1A 0.0927(18) 0.1034(17) 0.0707(15) 0.0578(12) 0.0513(13) 0.0718(14)
O1 0.0335(16) 0.0251(14) 0.0249(14) 0.0091(12) 0.0044(12) 0.0093(13)
O2 0.0381(18) 0.0330(17) 0.0297(16) 0.0123(14) 0.0017(14) 0.0087(14)
O3 0.0324(15) 0.0224(14) 0.0268(15) 0.0102(12) 0.0047(12) 0.0093(12)
O4 0.0379(17) 0.0297(16) 0.0327(16) 0.0166(13) 0.0075(14) 0.0148(14)
O5 0.0441(19) 0.0432(19) 0.0285(16) 0.0154(14) 0.0065(14) 0.0224(16)
O6 0.0406(19) 0.049(2) 0.0363(18) 0.0219(16) 0.0133(15) 0.0263(17)
O7 0.049(2) 0.0344(17) 0.0281(16) 0.0128(13) 0.0123(14) 0.0207(16)
O8 0.051(2) 0.047(2) 0.0311(17) 0.0198(15) 0.0169(15) 0.0311(18)
O9 0.074(3) 0.045(2) 0.048(2) 0.0283(19) 0.027(2) 0.025(2)
O10 0.045(2) 0.0367(18) 0.0379(19) 0.0151(15) 0.0163(16) 0.0175(16)
N1 0.0334(19) 0.0287(18) 0.0301(18) 0.0132(15) 0.0061(15) 0.0158(16)
N2 0.0310(19) 0.0311(19) 0.0326(19) 0.0146(16) 0.0039(15) 0.0134(16)
N3 0.101(5) 0.061(3) 0.032(2) 0.015(2) 0.002(3) 0.054(3)
N4 0.095(4) 0.058(3) 0.027(2) 0.017(2) 0.015(2) 0.045(3)
C1 0.030(2) 0.027(2) 0.0256(19) 0.0104(16) 0.0104(16) 0.0089(17)
C2 0.033(2) 0.030(2) 0.028(2) 0.0093(17) 0.0112(17) 0.0099(18)
C3 0.037(2) 0.033(2) 0.030(2) 0.0083(18) 0.0079(19) 0.008(2)
C4 0.042(3) 0.029(2) 0.039(3) 0.007(2) 0.012(2) 0.007(2)
C5 0.040(3) 0.030(2) 0.035(2) 0.0115(19) 0.015(2) 0.013(2)
C6 0.031(2) 0.026(2) 0.029(2) 0.0108(16) 0.0122(17) 0.0114(17)
C7 0.055(4) 0.041(3) 0.051(3) 0.014(3) -0.017(3) 0.010(3)
C8 0.060(4) 0.030(3) 0.053(3) 0.008(2) 0.004(3) 0.003(3)
C9 0.037(2) 0.029(2) 0.034(2) 0.0146(18) 0.0127(18) 0.0180(19)
C10 0.045(3) 0.036(2) 0.034(2) 0.017(2) 0.008(2) 0.021(2)
C11 0.048(3) 0.036(2) 0.036(2) 0.018(2) 0.010(2) 0.024(2)
C12 0.059(3) 0.054(3) 0.043(3) 0.024(3) 0.010(3) 0.035(3)
C13 0.057(4) 0.058(4) 0.050(3) 0.028(3) -0.001(3) 0.028(3)
C14 0.040(3) 0.041(3) 0.033(2) 0.015(2) 0.004(2) 0.022(2)
C15 0.040(3) 0.040(3) 0.040(3) 0.019(2) 0.008(2) 0.020(2)
C16 0.028(2) 0.034(2) 0.029(2) 0.0124(18) 0.0019(17) 0.0109(18)
C17 0.030(2) 0.030(2) 0.027(2) 0.0136(17) 0.0080(16) 0.0114(17)
C18 0.030(2) 0.0266(19) 0.027(2) 0.0118(16) 0.0106(16) 0.0121(17)
C19 0.030(2) 0.029(2) 0.030(2) 0.0121(17) 0.0128(17) 0.0143(17)
C20 0.037(2) 0.029(2) 0.040(2) 0.0141(19) 0.014(2) 0.0169(19)
C21 0.037(2) 0.024(2) 0.039(3) 0.0055(18) 0.013(2) 0.0095(18)
C22 0.028(2) 0.033(2) 0.034(2) 0.0080(19) 0.0044(18) 0.0084(18)
C23 0.054(3) 0.037(3) 0.039(3) 0.022(2) 0.015(2) 0.026(2)
C24 0.060(4) 0.028(2) 0.051(3) 0.003(2) 0.017(3) 0.014(2)
C25 0.045(3) 0.033(2) 0.044(3) 0.014(2) 0.001(2) 0.022(2)
C26 0.031(2) 0.035(2) 0.050(3) 0.017(2) 0.006(2) 0.015(2)
C27 0.038(3) 0.046(3) 0.068(4) 0.021(3) 0.010(3) 0.021(2)
C28 0.044(3) 0.041(3) 0.101(6) 0.017(3) -0.004(3) 0.025(3)
C29 0.062(4) 0.051(3) 0.062(4) 0.016(3) -0.011(3) 0.033(3)
C30 0.064(4) 0.043(3) 0.046(3) 0.013(2) -0.006(3) 0.031(3)
C31 0.076(5) 0.123(7) 0.051(4) 0.040(4) 0.038(4) 0.074(5)
C32 0.049(4) 0.072(5) 0.147(9) 0.039(6) 0.008(5) 0.039(4)
C33 0.099(6) 0.064(4) 0.042(3) 0.021(3) -0.007(3) 0.049(4)
C34 0.073(4) 0.069(4) 0.038(3) 0.018(3) 0.007(3) 0.032(3)
C35 0.067(4) 0.080(5) 0.050(3) 0.027(3) 0.004(3) 0.033(4)
C36 0.087(5) 0.093(5) 0.055(4) 0.045(4) 0.023(4) 0.037(4)
C37 0.084(5) 0.117(7) 0.052(4) 0.018(4) 0.011(4) 0.048(5)
C38 0.083(5) 0.115(6) 0.046(4) 0.006(4) 0.007(3) 0.053(5)
C39 0.093(5) 0.076(4) 0.035(3) 0.015(3) 0.002(3) 0.048(4)
C40 0.112(6) 0.061(4) 0.028(3) 0.010(3) 0.018(3) 0.051(4)
C41 0.091(5) 0.050(3) 0.034(3) 0.014(2) 0.023(3) 0.042(4)
C42 0.057(3) 0.028(2) 0.037(3) 0.0121(19) 0.020(2) 0.021(2)
C43 0.058(3) 0.040(3) 0.034(2) 0.018(2) 0.024(2) 0.026(2)
C44 0.082(5) 0.064(4) 0.049(3) 0.032(3) 0.037(3) 0.050(4)
C45 0.110(7) 0.083(5) 0.057(4) 0.034(4) 0.048(4) 0.072(5)
C46 0.116(7) 0.079(5) 0.044(3) 0.027(3) 0.043(4) 0.067(5)
C47 0.066(4) 0.099(5) 0.039(3) 0.035(3) 0.026(3) 0.065(4)
C48 0.170(11) 0.159(10) 0.080(6) 0.069(7) 0.083(7) 0.141(10)
C49 0.050(3) 0.036(3) 0.049(3) 0.020(2) 0.024(2) 0.023(2)
C50 0.051(4) 0.051(4) 0.092(6) 0.040(4) 0.023(4) 0.021(3)
I2 0.0396(3) 0.0476(3) 0.0384(3) 0.0106(3) 0.0032(2) 0.0156(3)
I3 0.0459(3) 0.02960(19) 0.0363(2) 0.01480(17) 0.00278(19) 0.01501(18)
I4 0.0568(4) 0.0308(2) 0.0382(3) 0.0075(2) 0.0022(2) 0.0196(2)
I2A 0.091(3) 0.106(4) 0.148(4) 0.079(3) 0.023(3) 0.045(3)
I3A 0.190(6) 0.253(7) 0.120(4) 0.118(4) 0.049(3) 0.152(5)
I4A 0.096(3) 0.071(2) 0.063(2) 0.0148(16) -0.0165(16) 0.035(2)

loop_
_atom_type_symbol
_atom_type_description
_atom_type_scat_dispersion_real
_atom_type_scat_dispersion_imag
_atom_type_scat_source
C C 0.0033 0.0016 'International Tables Vol C Tables 4.2.6.8 and 6.1.1.4'
H H 0.0000 0.0000 'International Tables Vol C Tables 4.2.6.8 and 6.1.1.4'
Dy Dy -0.1892 4.4098 'International Tables Vol C Tables 4.2.6.8 and 6.1.1.4'
I I -0.4742 1.8119 'International Tables Vol C Tables 4.2.6.8 and 6.1.1.4'
N N 0.0061 0.0033 'International Tables Vol C Tables 4.2.6.8 and 6.1.1.4'
O O 0.0106 0.0060 'International Tables Vol C Tables 4.2.6.8 and 6.1.1.4'
Zn Zn 0.2839 1.4301 'International Tables Vol C Tables 4.2.6.8 and 6.1.1.4'

loop_
_geom_angle_atom_site_label_1
_geom_angle_atom_site_label_2
_geom_angle_atom_site_label_3
_geom_angle
_geom_angle_site_symmetry_1
_geom_angle_site_symmetry_3
_geom_angle_publ_flag
Zn2 Dy1 Zn1 172.15(8) . . ?
O1 Dy1 Zn1 32.16(8) . . ?
O1 Dy1 Zn2 143.91(12) . . ?
O1 Dy1 O2 61.09(11) . . ?
O1 Dy1 O4 117.60(11) . . ?
O1 Dy1 O6 88.63(12) . . ?
O1 Dy1 O7 110.38(12) . . ?
O1 Dy1 O8 73.01(12) . . ?
O1 Dy1 O10 138.76(14) . . ?
O2 Dy1 Zn1 91.48(8) . . ?
O2 Dy1 Zn2 87.63(11) . . ?
O2 Dy1 O4 138.38(12) . . ?
O3 Dy1 Zn1 33.43(8) . . ?
O3 Dy1 Zn2 147.93(11) . . ?
O3 Dy1 O1 65.37(11) . . ?
O3 Dy1 O2 124.40(11) . . ?
O3 Dy1 O4 60.64(11) . . ?
O3 Dy1 O6 91.96(12) . . ?
O3 Dy1 O7 145.01(14) . . ?
O3 Dy1 O8 84.30(12) . . ?
O3 Dy1 O10 86.90(13) . . ?
O4 Dy1 Zn1 88.30(7) . . ?
O4 Dy1 Zn2 97.54(11) . . ?
O5 Dy1 Zn1 149.89(10) . . ?
O5 Dy1 Zn2 37.34(11) . . ?
O5 Dy1 O1 136.97(13) . . ?
O5 Dy1 O2 79.51(13) . . ?
O5 Dy1 O3 140.02(13) . . ?
O5 Dy1 O4 80.17(12) . . ?
O5 Dy1 O6 62.46(12) . . ?
O5 Dy1 O7 68.31(13) . . ?
O5 Dy1 O8 129.56(13) . . ?
O5 Dy1 O10 83.86(14) . . ?
O6 Dy1 Zn1 87.45(8) . . ?
O6 Dy1 Zn2 99.74(10) . . ?
O6 Dy1 O2 73.31(13) . . ?
O6 Dy1 O4 65.10(12) . . ?
O6 Dy1 O8 161.16(13) . . ?
O7 Dy1 Zn1 135.76(9) . . ?
O7 Dy1 Zn2 36.90(12) . . ?
O7 Dy1 O2 71.20(12) . . ?
O7 Dy1 O4 131.70(12) . . ?
O7 Dy1 O6 123.02(13) . . ?
O7 Dy1 O8 62.30(12) . . ?
O8 Dy1 Zn1 79.26(8) . . ?
O8 Dy1 Zn2 93.01(10) . . ?
O8 Dy1 O2 93.58(13) . . ?
O8 Dy1 O4 127.06(12) . . ?
O10 Dy1 Zn1 116.64(10) . . ?
O10 Dy1 Zn2 61.78(12) . . ?
O10 Dy1 O2 145.78(13) . . ?
O10 Dy1 O4 65.92(12) . . ?
O10 Dy1 O6 123.88(13) . . ?
O10 Dy1 O7 74.90(13) . . ?
O10 Dy1 O8 74.45(13) . . ?
Zn2A Dy1A Zn1 173.8(2) . . ?
O1 Dy1A Zn1 32.03(9) . . ?
O1 Dy1A Zn2A 142.0(2) . . ?
O1 Dy1A O2 60.65(14) . . ?
O1 Dy1A O4 117.26(17) . . ?
O1 Dy1A O6 88.09(17) . . ?
O1 Dy1A O7 109.90(18) . . ?
O1 Dy1A O8 72.66(15) . . ?
O2 Dy1A Zn1 90.93(12) . . ?
O2 Dy1A Zn2A 84.00(19) . . ?
O2 Dy1A O4 138.18(19) . . ?
O3 Dy1A Zn1 33.16(9) . . ?
O3 Dy1A Zn2A 152.3(2) . . ?
O3 Dy1A O1 64.97(14) . . ?
O3 Dy1A O2 123.58(18) . . ?
O3 Dy1A O4 60.76(13) . . ?
O3 Dy1A O6 91.73(17) . . ?
O3 Dy1A O7 145.1(2) . . ?
O3 Dy1A O8 84.16(16) . . ?
O3 Dy1A O10 87.22(17) . . ?
O4 Dy1A Zn1 88.15(11) . . ?
O4 Dy1A Zn2A 98.0(2) . . ?
O5 Dy1A Zn1 149.54(18) . . ?
O5 Dy1A Zn2A 32.53(16) . . ?
O5 Dy1A O1 136.4(2) . . ?
O5 Dy1A O2 79.40(16) . . ?
O5 Dy1A O3 140.4(2) . . ?
O5 Dy1A O4 80.57(16) . . ?
O5 Dy1A O6 62.51(15) . . ?
O5 Dy1A O7 68.59(16) . . ?
O5 Dy1A O8 129.97(19) . . ?
O5 Dy1A O10 84.52(18) . . ?
O6 Dy1A Zn1 87.06(13) . . ?
O6 Dy1A Zn2A 94.75(17) . . ?
O6 Dy1A O2 73.01(16) . . ?
O6 Dy1A O4 65.19(15) . . ?
O6 Dy1A O8 160.27(19) . . ?
O7 Dy1A Zn1 135.29(16) . . ?
O7 Dy1A Zn2A 39.43(18) . . ?
O7 Dy1A O2 71.04(15) . . ?
O7 Dy1A O4 132.55(18) . . ?
O7 Dy1A O6 123.08(19) . . ?
O7 Dy1A O8 62.34(15) . . ?
O8 Dy1A Zn1 78.94(11) . . ?
O8 Dy1A Zn2A 97.82(18) . . ?
O8 Dy1A O2 93.21(17) . . ?
O8 Dy1A O4 127.41(18) . . ?
O10 Dy1A Zn1 116.66(15) . . ?
O10 Dy1A Zn2A 66.99(18) . . ?
O10 Dy1A O1 138.7(2) . . ?
O10 Dy1A O2 146.1(2) . . ?
O10 Dy1A O4 66.32(15) . . ?
O10 Dy1A O6 124.48(19) . . ?
O10 Dy1A O7 75.37(17) . . ?
O10 Dy1A O8 74.71(17) . . ?
I1 Zn1 Dy1 121.07(5) . . ?
I1 Zn1 Dy1A 121.11(8) . . ?
I1A Zn1 Dy1A 120.12(10) . . ?
I1A Zn1 I1 1.28(11) . . ?
O1 Zn1 Dy1 37.71(9) . . ?
O1 Zn1 Dy1A 37.93(10) . . ?
O1 Zn1 I1 119.83(11) . . ?
O1 Zn1 I1A 119.69(13) . . ?
O1 Zn1 O3 75.04(13) . . ?
O1 Zn1 N1 89.79(15) . . ?
O1 Zn1 N2 137.41(15) . . ?
O3 Zn1 Dy1 37.59(9) . . ?
O3 Zn1 Dy1A 37.37(10) . . ?
O3 Zn1 I1 113.64(10) . . ?
O3 Zn1 I1A 112.36(12) . . ?
O3 Zn1 N2 84.76(14) . . ?
N1 Zn1 Dy1 120.32(11) . . ?
N1 Zn1 Dy1A 120.44(13) . . ?
N1 Zn1 I1 107.84(12) . . ?
N1 Zn1 I1A 109.11(13) . . ?
N1 Zn1 O3 138.09(15) . . ?
N1 Zn1 N2 80.72(16) . . ?
N2 Zn1 Dy1 116.21(11) . . ?
N2 Zn1 Dy1A 116.01(13) . . ?
N2 Zn1 I1 102.53(13) . . ?
N2 Zn1 I1A 102.56(14) . . ?
O5 Zn2 Dy1 43.12(13) . . ?
O5 Zn2 N3 87.5(2) . . ?
O5 Zn2 N4 143.3(3) . . ?
O7 Zn2 Dy1 44.68(13) . . ?
O7 Zn2 O5 80.3(2) . . ?
O7 Zn2 N3 142.7(3) . . ?
O7 Zn2 N4 88.7(3) . . ?
O9 Zn2 Dy1 90.23(18) . . ?
O9 Zn2 O5 105.0(3) . . ?
O9 Zn2 O7 104.8(2) . . ?
O9 Zn2 N3 112.5(3) . . ?
O9 Zn2 N4 111.6(3) . . ?
N3 Zn2 Dy1 130.3(2) . . ?
N4 Zn2 Dy1 133.0(2) . . ?
N4 Zn2 N3 80.3(3) . . ?
O5 Zn2A Dy1A 39.45(19) . . ?
O5 Zn2A O7 78.3(3) . . ?
O5 Zn2A O9 99.1(4) . . ?
O5 Zn2A N4 152.9(6) . . ?
O7 Zn2A Dy1A 42.87(19) . . ?
O9 Zn2A Dy1A 82.6(2) . . ?
O9 Zn2A O7 90.6(2) . . ?
N3 Zn2A Dy1A 139.6(4) . . ?
N3 Zn2A O5 100.2(4) . . ?
N3 Zn2A O7 155.3(5) . . ?
N3 Zn2A O9 113.8(5) . . ?
N3 Zn2A N4 87.7(4) . . ?
N4 Zn2A Dy1A 126.7(4) . . ?
N4 Zn2A O7 83.8(4) . . ?
N4 Zn2A O9 101.3(4) . . ?
Zn1 O1 Dy1 110.13(14) . . ?
Zn1 O1 Dy1A 110.05(16) . . ?
C1 O1 Dy1 125.1(3) . . ?
C1 O1 Dy1A 125.2(3) . . ?
C1 O1 Zn1 124.1(3) . . ?
C2 O2 Dy1 113.5(3) . . ?
C2 O2 Dy1A 113.7(3) . . ?
C2 O2 C7 115.7(4) . . ?
C7 O2 Dy1 127.3(3) . . ?
C7 O2 Dy1A 127.0(3) . . ?
Zn1 O3 Dy1 108.98(13) . . ?
Zn1 O3 Dy1A 109.47(16) . . ?
C18 O3 Dy1 131.1(3) . . ?
C18 O3 Dy1A 130.6(3) . . ?
C18 O3 Zn1 116.1(3) . . ?
C19 O4 Dy1 116.0(3) . . ?
C19 O4 Dy1A 116.2(3) . . ?
C19 O4 C23 115.8(4) . . ?
C23 O4 Dy1 123.2(3) . . ?
C23 O4 Dy1A 122.9(3) . . ?
Zn2 O5 Dy1 99.53(18) . . ?
Zn2A O5 Dy1A 108.0(3) . . ?
C25 O5 Dy1 129.2(3) . . ?
C25 O5 Dy1A 129.5(3) . . ?
C25 O5 Zn2 130.5(3) . . ?
C25 O5 Zn2A 121.1(4) . . ?
C26 O6 Dy1 118.5(3) . . ?
C26 O6 Dy1A 118.2(3) . . ?
C26 O6 C31 117.5(5) . . ?
C31 O6 Dy1 123.4(3) . . ?
C31 O6 Dy1A 123.7(4) . . ?
Zn2 O7 Dy1 98.42(19) . . ?
Zn2A O7 Dy1A 97.7(3) . . ?
C42 O7 Dy1 126.9(3) . . ?
C42 O7 Dy1A 126.9(3) . . ?
C42 O7 Zn2 113.6(3) . . ?
C42 O7 Zn2A 119.4(4) . . ?
C43 O8 Dy1 118.3(3) . . ?
C43 O8 Dy1A 118.0(3) . . ?
C43 O8 C47 115.7(4) . . ?
C47 O8 Dy1 124.8(3) . . ?
C47 O8 Dy1A 125.0(3) . . ?
C49 O9 Zn2 120.7(4) . . ?
C49 O9 Zn2A 124.2(4) . . ?
C49 O10 Dy1 141.2(4) . . ?
C49 O10 Dy1A 141.0(4) . . ?
C9 N1 Zn1 127.0(3) . . ?
C9 N1 C10 124.4(4) . . ?
C10 N1 Zn1 108.3(3) . . ?
C15 N2 Zn1 113.3(3) . . ?
C16 N2 Zn1 122.8(3) . . ?
C16 N2 C15 123.2(4) . . ?
C33 N3 Zn2 128.8(5) . . ?
C33 N3 Zn2A 124.7(5) . . ?
C33 N3 C34 125.5(6) . . ?
C34 N3 Zn2 105.7(5) . . ?
C39 N4 Zn2 115.9(5) . . ?
C40 N4 Zn2 121.0(5) . . ?
C40 N4 Zn2A 129.8(5) . . ?
C40 N4 C39 122.8(6) . . ?
O1 C1 C2 116.7(4) . . ?
O1 C1 C6 125.5(4) . . ?
C2 C1 C6 117.8(4) . . ?
O2 C2 C1 112.4(4) . . ?
C3 C2 O2 125.2(5) . . ?
C3 C2 C1 122.4(5) . . ?
C2 C3 H3 120.1 . . ?
C2 C3 C4 119.7(5) . . ?
C4 C3 H3 120.1 . . ?
C3 C4 C8 120.2(5) . . ?
C5 C4 C3 118.6(5) . . ?
C5 C4 C8 121.1(5) . . ?
C4 C5 H5 118.7 . . ?
C4 C5 C6 122.6(5) . . ?
C6 C5 H5 118.7 . . ?
C1 C6 C9 123.6(4) . . ?
C5 C6 C1 118.7(4) . . ?
C5 C6 C9 117.7(4) . . ?
O2 C7 H7A 109.5 . . ?
O2 C7 H7B 109.5 . . ?
O2 C7 H7C 109.5 . . ?
H7A C7 H7B 109.5 . . ?
H7A C7 H7C 109.5 . . ?
H7B C7 H7C 109.5 . . ?
C4 C8 H8A 109.5 . . ?
C4 C8 H8B 109.5 . . ?
C4 C8 H8C 109.5 . . ?
H8A C8 H8B 109.5 . . ?
H8A C8 H8C 109.5 . . ?
H8B C8 H8C 109.5 . . ?
N1 C9 C6 124.6(4) . . ?
N1 C9 H9 117.7 . . ?
C6 C9 H9 117.7 . . ?
N1 C10 H10 106.6 . . ?
N1 C10 C11 117.3(4) . . ?
N1 C10 C15 108.1(4) . . ?
C11 C10 H10 106.6 . . ?
C11 C10 C15 111.0(4) . . ?
C15 C10 H10 106.6 . . ?
C10 C11 H11A 109.6 . . ?
C10 C11 H11B 109.6 . . ?
C10 C11 C12 110.1(4) . . ?
H11A C11 H11B 108.1 . . ?
C12 C11 H11A 109.6 . . ?
C12 C11 H11B 109.6 . . ?
C11 C12 H12A 109.0 . . ?
C11 C12 H12B 109.0 . . ?
H12A C12 H12B 107.8 . . ?
C13 C12 C11 112.7(5) . . ?
C13 C12 H12A 109.0 . . ?
C13 C12 H12B 109.0 . . ?
C12 C13 H13A 108.8 . . ?
C12 C13 H13B 108.8 . . ?
C12 C13 C14 113.9(5) . . ?
H13A C13 H13B 107.7 . . ?
C14 C13 H13A 108.8 . . ?
C14 C13 H13B 108.8 . . ?
C13 C14 H14A 109.7 . . ?
C13 C14 H14B 109.7 . . ?
H14A C14 H14B 108.2 . . ?
C15 C14 C13 109.9(5) . . ?
C15 C14 H14A 109.7 . . ?
C15 C14 H14B 109.7 . . ?
N2 C15 C10 108.2(4) . . ?
N2 C15 C14 115.6(4) . . ?
N2 C15 H15 107.1 . . ?
C10 C15 H15 107.1 . . ?
C14 C15 C10 111.3(4) . . ?
C14 C15 H15 107.1 . . ?
N2 C16 H16 118.5 . . ?
N2 C16 C17 122.9(4) . . ?
C17 C16 H16 118.5 . . ?
C18 C17 C16 122.8(4) . . ?
C18 C17 C22 119.1(4) . . ?
C22 C17 C16 118.1(4) . . ?
O3 C18 C17 124.1(4) . . ?
O3 C18 C19 117.8(4) . . ?
C17 C18 C19 118.1(4) . . ?
O4 C19 C18 112.3(4) . . ?
O4 C19 C20 126.1(4) . . ?
C20 C19 C18 121.6(4) . . ?
C19 C20 H20 119.7 . . ?
C19 C20 C21 120.5(4) . . ?
C21 C20 H20 119.7 . . ?
C20 C21 C24 119.3(5) . . ?
C22 C21 C20 119.2(4) . . ?
C22 C21 C24 121.5(5) . . ?
C17 C22 H22 119.3 . . ?
C21 C22 C17 121.4(5) . . ?
C21 C22 H22 119.3 . . ?
O4 C23 H23A 109.5 . . ?
O4 C23 H23B 109.5 . . ?
O4 C23 H23C 109.5 . . ?
H23A C23 H23B 109.5 . . ?
H23A C23 H23C 109.5 . . ?
H23B C23 H23C 109.5 . . ?
C21 C24 H24A 109.5 . . ?
C21 C24 H24B 109.5 . . ?
C21 C24 H24C 109.5 . . ?
H24A C24 H24B 109.5 . . ?
H24A C24 H24C 109.5 . . ?
H24B C24 H24C 109.5 . . ?
O5 C25 C26 117.0(4) . . ?
O5 C25 C30 124.0(6) . . ?
C26 C25 C30 119.0(5) . . ?
O6 C26 C25 112.5(4) . . ?
C27 C26 O6 124.9(5) . . ?
C27 C26 C25 122.6(5) . . ?
C26 C27 H27 120.4 . . ?
C26 C27 C28 119.2(7) . . ?
C28 C27 H27 120.4 . . ?
C27 C28 C32 119.0(8) . . ?
C29 C28 C27 119.2(6) . . ?
C29 C28 C32 121.8(7) . . ?
C28 C29 H29 118.9 . . ?
C28 C29 C30 122.2(6) . . ?
C30 C29 H29 118.9 . . ?
C25 C30 C29 117.8(6) . . ?
C25 C30 C33 123.6(6) . . ?
C29 C30 C33 118.5(6) . . ?
O6 C31 H31A 109.5 . . ?
O6 C31 H31B 109.5 . . ?
O6 C31 H31C 109.5 . . ?
H31A C31 H31B 109.5 . . ?
H31A C31 H31C 109.5 . . ?
H31B C31 H31C 109.5 . . ?
C28 C32 H32A 109.5 . . ?
C28 C32 H32B 109.5 . . ?
C28 C32 H32C 109.5 . . ?
H32A C32 H32B 109.5 . . ?
H32A C32 H32C 109.5 . . ?
H32B C32 H32C 109.5 . . ?
N3 C33 C30 125.4(6) . . ?
N3 C33 H33 117.3 . . ?
C30 C33 H33 117.3 . . ?
N3 C34 H34 108.6 . . ?
N3 C34 C39 104.1(5) . . ?
C35 C34 N3 116.5(7) . . ?
C35 C34 H34 108.6 . . ?
C35 C34 C39 110.4(6) . . ?
C39 C34 H34 108.6 . . ?
C34 C35 H35A 110.0 . . ?
C34 C35 H35B 110.0 . . ?
C34 C35 C36 108.5(7) . . ?
H35A C35 H35B 108.4 . . ?
C36 C35 H35A 110.0 . . ?
C36 C35 H35B 110.0 . . ?
C35 C36 H36A 109.4 . . ?
C35 C36 H36B 109.4 . . ?
C35 C36 C37 111.0(7) . . ?
H36A C36 H36B 108.0 . . ?
C37 C36 H36A 109.4 . . ?
C37 C36 H36B 109.4 . . ?
C36 C37 H37A 109.8 . . ?
C36 C37 H37B 109.8 . . ?
H37A C37 H37B 108.2 . . ?
C38 C37 C36 109.5(8) . . ?
C38 C37 H37A 109.8 . . ?
C38 C37 H37B 109.8 . . ?
C37 C38 H38A 109.5 . . ?
C37 C38 H38B 109.5 . . ?
C37 C38 C39 110.5(8) . . ?
H38A C38 H38B 108.1 . . ?
C39 C38 H38A 109.5 . . ?
C39 C38 H38B 109.5 . . ?
N4 C39 C34 106.5(6) . . ?
N4 C39 C38 116.2(7) . . ?
N4 C39 H39 108.9 . . ?
C34 C39 H39 108.9 . . ?
C38 C39 C34 107.3(7) . . ?
C38 C39 H39 108.9 . . ?
N4 C40 H40 118.0 . . ?
N4 C40 C41 124.1(6) . . ?
C41 C40 H40 118.0 . . ?
C42 C41 C40 123.6(6) . . ?
C42 C41 C46 118.8(6) . . ?
C46 C41 C40 117.6(6) . . ?
O7 C42 C41 124.7(6) . . ?
O7 C42 C43 116.8(4) . . ?
C41 C42 C43 118.5(5) . . ?
O8 C43 C42 113.1(5) . . ?
C44 C43 O8 125.8(5) . . ?
C44 C43 C42 121.1(5) . . ?
C43 C44 H44 119.7 . . ?
C43 C44 C45 120.6(7) . . ?
C45 C44 H44 119.7 . . ?
C44 C45 C48 119.4(8) . . ?
C46 C45 C44 118.0(7) . . ?
C46 C45 C48 122.6(7) . . ?
C41 C46 H46 118.5 . . ?
C45 C46 C41 123.0(6) . . ?
C45 C46 H46 118.5 . . ?
O8 C47 H47A 109.5 . . ?
O8 C47 H47B 109.5 . . ?
O8 C47 H47C 109.5 . . ?
H47A C47 H47B 109.5 . . ?
H47A C47 H47C 109.5 . . ?
H47B C47 H47C 109.5 . . ?
C45 C48 H48A 109.5 . . ?
C45 C48 H48B 109.5 . . ?
C45 C48 H48C 109.5 . . ?
H48A C48 H48B 109.5 . . ?
H48A C48 H48C 109.5 . . ?
H48B C48 H48C 109.5 . . ?
O9 C49 C50 117.2(5) . . ?
O10 C49 O9 124.4(5) . . ?
O10 C49 C50 118.4(6) . . ?
C49 C50 H50A 109.5 . . ?
C49 C50 H50B 109.5 . . ?
C49 C50 H50C 109.5 . . ?
H50A C50 H50B 109.5 . . ?
H50A C50 H50C 109.5 . . ?
H50B C50 H50C 109.5 . . ?
I3A I2 I3 4.87(18) . . ?
I2 I3 I2A 5.68(15) . . ?
I4 I3 I2 175.03(3) . . ?
I4 I3 I2A 171.20(15) . . ?
I4A I3 I2 165.20(8) . . ?
I4A I3 I4 11.20(7) . . ?
I4A I3 I2A 165.63(18) . . ?
I3 I4 I3A 4.46(18) . . ?
I4A I4 I3 83.4(5) . . ?
I4A I4 I3A 83.7(6) . . ?
I3A I2A I3 4.89(17) . . ?
I2 I3A I4 166.2(4) . . ?
I2 I3A I2A 5.74(16) . . ?
I2 I3A I4A 160.3(4) . . ?
I2A I3A I4 161.8(4) . . ?
I2A I3A I4A 158.5(4) . . ?
I4A I3A I4 10.77(7) . . ?
I3 I4A I3A 4.47(17) . . ?
I4 I4A I3 85.4(6) . . ?
I4 I4A I3A 85.5(6) . . ?

loop_
_geom_bond_atom_site_label_1
_geom_bond_atom_site_label_2
_geom_bond_distance
_geom_bond_site_symmetry_2
_geom_bond_publ_flag
Dy1 Zn1 3.5516(11) . ?
Dy1 Zn2 3.302(4) . ?
Dy1 O1 2.314(3) . ?
Dy1 O2 2.645(4) . ?
Dy1 O3 2.291(3) . ?
Dy1 O4 2.723(4) . ?
Dy1 O5 2.289(4) . ?
Dy1 O6 2.572(4) . ?
Dy1 O7 2.347(4) . ?
Dy1 O8 2.600(4) . ?
Dy1 O10 2.327(4) . ?
Dy1A Zn1 3.567(3) . ?
Dy1A Zn2A 3.410(9) . ?
Dy1A O1 2.334(5) . ?
Dy1A O2 2.658(5) . ?
Dy1A O3 2.296(5) . ?
Dy1A O4 2.713(5) . ?
Dy1A O5 2.278(5) . ?
Dy1A O6 2.577(5) . ?
Dy1A O7 2.341(5) . ?
Dy1A O8 2.602(5) . ?
Dy1A O10 2.309(5) . ?
Zn1 I1 2.5806(19) . ?
Zn1 I1A 2.555(3) . ?
Zn1 O1 2.013(3) . ?
Zn1 O3 2.069(3) . ?
Zn1 N1 2.044(4) . ?
Zn1 N2 2.078(4) . ?
Zn2 O5 2.031(6) . ?
Zn2 O7 2.004(6) . ?
Zn2 O9 1.903(6) . ?
Zn2 N3 2.091(6) . ?
Zn2 N4 2.045(7) . ?
Zn2A O5 1.928(10) . ?
Zn2A O7 2.185(9) . ?
Zn2A O9 2.172(9) . ?
Zn2A N3 1.786(8) . ?
Zn2A N4 2.051(11) . ?
O1 C1 1.329(5) . ?
O2 C2 1.394(6) . ?
O2 C7 1.423(7) . ?
O3 C18 1.326(5) . ?
O4 C19 1.373(6) . ?
O4 C23 1.441(5) . ?
O5 C25 1.330(7) . ?
O6 C26 1.386(6) . ?
O6 C31 1.438(7) . ?
O7 C42 1.349(7) . ?
O8 C43 1.385(6) . ?
O8 C47 1.420(7) . ?
O9 C49 1.264(8) . ?
O10 C49 1.258(6) . ?
N1 C9 1.280(6) . ?
N1 C10 1.470(6) . ?
N2 C15 1.481(6) . ?
N2 C16 1.271(6) . ?
N3 C33 1.267(11) . ?
N3 C34 1.504(9) . ?
N4 C39 1.446(9) . ?
N4 C40 1.270(9) . ?
C1 C2 1.406(7) . ?
C1 C6 1.421(6) . ?
C2 C3 1.377(7) . ?
C3 H3 0.9500 . ?
C3 C4 1.402(8) . ?
C4 C5 1.383(8) . ?
C4 C8 1.516(7) . ?
C5 H5 0.9500 . ?
C5 C6 1.397(7) . ?
C6 C9 1.459(7) . ?
C7 H7A 0.9800 . ?
C7 H7B 0.9800 . ?
C7 H7C 0.9800 . ?
C8 H8A 0.9800 . ?
C8 H8B 0.9800 . ?
C8 H8C 0.9800 . ?
C9 H9 0.9500 . ?
C10 H10 1.0000 . ?
C10 C11 1.517(7) . ?
C10 C15 1.537(7) . ?
C11 H11A 0.9900 . ?
C11 H11B 0.9900 . ?
C11 C12 1.531(8) . ?
C12 H12A 0.9900 . ?
C12 H12B 0.9900 . ?
C12 C13 1.488(9) . ?
C13 H13A 0.9900 . ?
C13 H13B 0.9900 . ?
C13 C14 1.536(8) . ?
C14 H14A 0.9900 . ?
C14 H14B 0.9900 . ?
C14 C15 1.527(7) . ?
C15 H15 1.0000 . ?
C16 H16 0.9500 . ?
C16 C17 1.474(6) . ?
C17 C18 1.412(6) . ?
C17 C22 1.418(7) . ?
C18 C19 1.417(6) . ?
C19 C20 1.377(7) . ?
C20 H20 0.9500 . ?
C20 C21 1.395(7) . ?
C21 C22 1.382(7) . ?
C21 C24 1.516(7) . ?
C22 H22 0.9500 . ?
C23 H23A 0.9800 . ?
C23 H23B 0.9800 . ?
C23 H23C 0.9800 . ?
C24 H24A 0.9800 . ?
C24 H24B 0.9800 . ?
C24 H24C 0.9800 . ?
C25 C26 1.394(8) . ?
C25 C30 1.415(7) . ?
C26 C27 1.381(8) . ?
C27 H27 0.9500 . ?
C27 C28 1.406(10) . ?
C28 C29 1.381(12) . ?
C28 C32 1.521(10) . ?
C29 H29 0.9500 . ?
C29 C30 1.420(10) . ?
C30 C33 1.484(10) . ?
C31 H31A 0.9800 . ?
C31 H31B 0.9800 . ?
C31 H31C 0.9800 . ?
C32 H32A 0.9800 . ?
C32 H32B 0.9800 . ?
C32 H32C 0.9800 . ?
C33 H33 0.9500 . ?
C34 H34 1.0000 . ?
C34 C35 1.479(10) . ?
C34 C39 1.600(11) . ?
C35 H35A 0.9900 . ?
C35 H35B 0.9900 . ?
C35 C36 1.523(11) . ?
C36 H36A 0.9900 . ?
C36 H36B 0.9900 . ?
C36 C37 1.539(14) . ?
C37 H37A 0.9900 . ?
C37 H37B 0.9900 . ?
C37 C38 1.477(13) . ?
C38 H38A 0.9900 . ?
C38 H38B 0.9900 . ?
C38 C39 1.559(11) . ?
C39 H39 1.0000 . ?
C40 H40 0.9500 . ?
C40 C41 1.451(10) . ?
C41 C42 1.385(7) . ?
C41 C46 1.416(10) . ?
C42 C43 1.416(8) . ?
C43 C44 1.378(8) . ?
C44 H44 0.9500 . ?
C44 C45 1.403(9) . ?
C45 C46 1.360(12) . ?
C45 C48 1.522(11) . ?
C46 H46 0.9500 . ?
C47 H47A 0.9800 . ?
C47 H47B 0.9800 . ?
C47 H47C 0.9800 . ?
C48 H48A 0.9800 . ?
C48 H48B 0.9800 . ?
C48 H48C 0.9800 . ?
C49 C50 1.507(9) . ?
C50 H50A 0.9800 . ?
C50 H50B 0.9800 . ?
C50 H50C 0.9800 . ?
I2 I3 2.9419(11) . ?
I2 I3A 2.863(9) . ?
I3 I4 2.9172(10) . ?
I3 I2A 2.987(9) . ?
I3 I4A 2.907(5) . ?
I4 I3A 3.033(8) . ?
I4 I4A 0.568(3) . ?
I2A I3A 2.928(12) . ?
I3A I4A 3.025(10) . ?

loop_
_geom_torsion_atom_site_label_1
_geom_torsion_atom_site_label_2
_geom_torsion_atom_site_label_3
_geom_torsion_atom_site_label_4
_geom_torsion
_geom_torsion_site_symmetry_1
_geom_torsion_site_symmetry_2
_geom_torsion_site_symmetry_3
_geom_torsion_site_symmetry_4
_geom_torsion_publ_flag
Dy1 O1 C1 C2 30.1(6) . . . . ?
Dy1 O1 C1 C6 -148.0(4) . . . . ?
Dy1 O2 C2 C1 -22.8(5) . . . . ?
Dy1 O2 C2 C3 157.8(4) . . . . ?
Dy1 O3 C18 C17 165.2(3) . . . . ?
Dy1 O3 C18 C19 -15.2(6) . . . . ?
Dy1 O4 C19 C18 8.9(4) . . . . ?
Dy1 O4 C19 C20 -173.6(4) . . . . ?
Dy1 O5 C25 C26 -6.8(7) . . . . ?
Dy1 O5 C25 C30 172.3(4) . . . . ?
Dy1 O6 C26 C25 2.8(6) . . . . ?
Dy1 O6 C26 C27 -176.4(4) . . . . ?
Dy1 O7 C42 C41 163.8(5) . . . . ?
Dy1 O7 C42 C43 -15.6(6) . . . . ?
Dy1 O8 C43 C42 10.4(6) . . . . ?
Dy1 O8 C43 C44 -170.0(5) . . . . ?
Dy1 O10 C49 O9 11.9(9) . . . . ?
Dy1 O10 C49 C50 -167.8(4) . . . . ?
Dy1A Zn2A N3 C33 6.7(12) . . . . ?
Dy1A O1 C1 C2 30.2(6) . . . . ?
Dy1A O1 C1 C6 -147.9(4) . . . . ?
Dy1A O2 C2 C1 -23.0(5) . . . . ?
Dy1A O2 C2 C3 157.6(4) . . . . ?
Dy1A O3 C18 C17 164.9(3) . . . . ?
Dy1A O3 C18 C19 -15.6(6) . . . . ?
Dy1A O4 C19 C18 9.2(5) . . . . ?
Dy1A O4 C19 C20 -173.3(4) . . . . ?
Dy1A O5 C25 C26 -6.4(7) . . . . ?
Dy1A O5 C25 C30 172.7(4) . . . . ?
Dy1A O6 C26 C25 2.5(6) . . . . ?
Dy1A O6 C26 C27 -176.8(5) . . . . ?
Dy1A O7 C42 C41 163.2(5) . . . . ?
Dy1A O7 C42 C43 -16.2(6) . . . . ?
Dy1A O8 C43 C42 10.8(6) . . . . ?
Dy1A O8 C43 C44 -169.6(5) . . . . ?
Dy1A O10 C49 O9 12.1(10) . . . . ?
Dy1A O10 C49 C50 -167.6(5) . . . . ?
Zn1 O1 C1 C2 -160.1(3) . . . . ?
Zn1 O1 C1 C6 21.8(6) . . . . ?
Zn1 O3 C18 C17 -39.8(5) . . . . ?
Zn1 O3 C18 C19 139.7(3) . . . . ?
Zn1 N1 C9 C6 -2.2(7) . . . . ?
Zn1 N1 C10 C11 176.3(4) . . . . ?
Zn1 N1 C10 C15 49.9(5) . . . . ?
Zn1 N2 C15 C10 18.0(5) . . . . ?
Zn1 N2 C15 C14 143.5(4) . . . . ?
Zn1 N2 C16 C17 15.5(7) . . . . ?
Zn2 O5 C25 C26 -174.6(4) . . . . ?
Zn2 O5 C25 C30 4.4(8) . . . . ?
Zn2 O7 C42 C41 42.0(7) . . . . ?
Zn2 O7 C42 C43 -137.5(4) . . . . ?
Zn2 O9 C49 O10 4.2(8) . . . . ?
Zn2 O9 C49 C50 -176.1(5) . . . . ?
Zn2 N3 C33 C30 -3.2(12) . . . . ?
Zn2 N3 C34 C35 -175.9(6) . . . . ?
Zn2 N3 C34 C39 -54.2(7) . . . . ?
Zn2 N4 C39 C34 -22.9(8) . . . . ?
Zn2 N4 C39 C38 -142.3(7) . . . . ?
Zn2 N4 C40 C41 -9.0(12) . . . . ?
Zn2A O5 C25 C26 -171.1(5) . . . . ?
Zn2A O5 C25 C30 7.9(8) . . . . ?
Zn2A O7 C42 C41 35.2(8) . . . . ?
Zn2A O7 C42 C43 -144.2(5) . . . . ?
Zn2A O9 C49 O10 -2.4(9) . . . . ?
Zn2A O9 C49 C50 177.3(5) . . . . ?
Zn2A N3 C33 C30 -7.7(12) . . . . ?
Zn2A N4 C40 C41 -3.2(13) . . . . ?
O1 C1 C2 O2 -0.2(6) . . . . ?
O1 C1 C2 C3 179.3(4) . . . . ?
O1 C1 C6 C5 179.3(4) . . . . ?
O1 C1 C6 C9 -0.1(7) . . . . ?
O2 C2 C3 C4 -179.5(5) . . . . ?
O3 C18 C19 O4 1.3(6) . . . . ?
O3 C18 C19 C20 -176.3(4) . . . . ?
O4 C19 C20 C21 -178.3(4) . . . . ?
O5 Zn2A N3 C33 9.5(9) . . . . ?
O5 C25 C26 O6 1.7(7) . . . . ?
O5 C25 C26 C27 -179.0(5) . . . . ?
O5 C25 C30 C29 180.0(6) . . . . ?
O5 C25 C30 C33 -3.8(10) . . . . ?
O6 C26 C27 C28 178.0(5) . . . . ?
O7 Zn2A N3 C33 -74.7(15) . . . . ?
O7 C42 C43 O8 1.6(7) . . . . ?
O7 C42 C43 C44 -178.0(6) . . . . ?
O8 C43 C44 C45 178.0(7) . . . . ?
O9 Zn2A N3 C33 114.2(8) . . . . ?
N1 C10 C11 C12 178.6(5) . . . . ?
N1 C10 C15 N2 -43.8(5) . . . . ?
N1 C10 C15 C14 -171.9(4) . . . . ?
N2 C16 C17 C18 17.9(7) . . . . ?
N2 C16 C17 C22 -162.8(5) . . . . ?
N3 C34 C35 C36 178.8(7) . . . . ?
N3 C34 C39 N4 50.2(8) . . . . ?
N3 C34 C39 C38 175.2(7) . . . . ?
N4 Zn2A N3 C33 -144.4(7) . . . . ?
N4 C40 C41 C42 -18.4(13) . . . . ?
N4 C40 C41 C46 161.0(8) . . . . ?
C1 C2 C3 C4 1.1(8) . . . . ?
C1 C6 C9 N1 -10.6(7) . . . . ?
C2 C1 C6 C5 1.3(6) . . . . ?
C2 C1 C6 C9 -178.2(4) . . . . ?
C2 C3 C4 C5 1.5(8) . . . . ?
C2 C3 C4 C8 -178.6(5) . . . . ?
C3 C4 C5 C6 -2.7(8) . . . . ?
C4 C5 C6 C1 1.3(7) . . . . ?
C4 C5 C6 C9 -179.2(5) . . . . ?
C5 C6 C9 N1 169.9(5) . . . . ?
C6 C1 C2 O2 178.1(4) . . . . ?
C6 C1 C2 C3 -2.5(7) . . . . ?
C7 O2 C2 C1 176.7(5) . . . . ?
C7 O2 C2 C3 -2.7(8) . . . . ?
C8 C4 C5 C6 177.4(5) . . . . ?
C9 N1 C10 C11 -9.2(7) . . . . ?
C9 N1 C10 C15 -135.6(5) . . . . ?
C10 N1 C9 C6 -175.7(4) . . . . ?
C10 C11 C12 C13 53.9(7) . . . . ?
C11 C10 C15 N2 -173.8(4) . . . . ?
C11 C10 C15 C14 58.2(6) . . . . ?
C11 C12 C13 C14 -52.5(7) . . . . ?
C12 C13 C14 C15 52.1(7) . . . . ?
C13 C14 C15 N2 -178.0(5) . . . . ?
C13 C14 C15 C10 -54.1(6) . . . . ?
C15 N2 C16 C17 -174.6(4) . . . . ?
C15 C10 C11 C12 -56.5(6) . . . . ?
C16 N2 C15 C10 -152.8(5) . . . . ?
C16 N2 C15 C14 -27.2(7) . . . . ?
C16 C17 C18 O3 -3.4(7) . . . . ?
C16 C17 C18 C19 177.1(4) . . . . ?
C16 C17 C22 C21 179.6(5) . . . . ?
C17 C18 C19 O4 -179.1(4) . . . . ?
C17 C18 C19 C20 3.3(7) . . . . ?
C18 C17 C22 C21 -1.1(7) . . . . ?
C18 C19 C20 C21 -1.0(7) . . . . ?
C19 C20 C21 C22 -2.3(7) . . . . ?
C19 C20 C21 C24 177.3(5) . . . . ?
C20 C21 C22 C17 3.4(7) . . . . ?
C22 C17 C18 O3 177.3(4) . . . . ?
C22 C17 C18 C19 -2.2(6) . . . . ?
C23 O4 C19 C18 164.6(4) . . . . ?
C23 O4 C19 C20 -17.9(7) . . . . ?
C24 C21 C22 C17 -176.3(5) . . . . ?
C25 C26 C27 C28 -1.1(9) . . . . ?
C25 C30 C33 N3 3.3(12) . . . . ?
C26 C25 C30 C29 -1.0(9) . . . . ?
C26 C25 C30 C33 175.2(6) . . . . ?
C26 C27 C28 C29 -0.5(10) . . . . ?
C26 C27 C28 C32 179.3(6) . . . . ?
C27 C28 C29 C30 1.3(11) . . . . ?
C28 C29 C30 C25 -0.5(10) . . . . ?
C28 C29 C30 C33 -177.0(7) . . . . ?
C29 C30 C33 N3 179.5(7) . . . . ?
C30 C25 C26 O6 -177.4(5) . . . . ?
C30 C25 C26 C27 1.9(8) . . . . ?
C31 O6 C26 C25 -168.7(6) . . . . ?
C31 O6 C26 C27 12.0(9) . . . . ?
C32 C28 C29 C30 -178.5(7) . . . . ?
C33 N3 C34 C35 1.1(12) . . . . ?
C33 N3 C34 C39 122.8(8) . . . . ?
C34 N3 C33 C30 -179.5(7) . . . . ?
C34 C35 C36 C37 -60.9(10) . . . . ?
C35 C34 C39 N4 175.8(7) . . . . ?
C35 C34 C39 C38 -59.1(9) . . . . ?
C35 C36 C37 C38 60.6(11) . . . . ?
C36 C37 C38 C39 -59.7(11) . . . . ?
C37 C38 C39 N4 177.3(8) . . . . ?
C37 C38 C39 C34 58.3(11) . . . . ?
C39 N4 C40 C41 177.7(8) . . . . ?
C39 C34 C35 C36 60.4(9) . . . . ?
C40 N4 C39 C34 150.8(8) . . . . ?
C40 N4 C39 C38 31.3(12) . . . . ?
C40 C41 C42 O7 -1.2(10) . . . . ?
C40 C41 C42 C43 178.2(6) . . . . ?
C40 C41 C46 C45 -179.7(8) . . . . ?
C41 C42 C43 O8 -177.8(5) . . . . ?
C41 C42 C43 C44 2.5(9) . . . . ?
C42 C41 C46 C45 -0.2(13) . . . . ?
C42 C43 C44 C45 -2.4(11) . . . . ?
C43 C44 C45 C46 0.9(13) . . . . ?
C43 C44 C45 C48 -179.2(8) . . . . ?
C44 C45 C46 C41 0.4(14) . . . . ?
C46 C41 C42 O7 179.4(6) . . . . ?
C46 C41 C42 C43 -1.2(10) . . . . ?
C47 O8 C43 C42 178.2(5) . . . . ?
C47 O8 C43 C44 -2.2(9) . . . . ?
C48 C45 C46 C41 -179.5(9) . . . . ?
I3 I4 I4A I3A -4.48(17) . . . . ?
I3A I4 I4A I3 4.48(17) . . . . ?

loop_
_smtbx_masks_void_nr
_smtbx_masks_void_average_x
_smtbx_masks_void_average_y
_smtbx_masks_void_average_z
_smtbx_masks_void_volume
_smtbx_masks_void_count_electrons
_smtbx_masks_void_content
1 0.138 0.126 0.288 26.3 0.8 ?
2 0.000 0.500 0.000 165.4 68.5 '8 water'
3 -0.138 0.874 0.712 26.3 0.6 ?
4 0.422 0.598 0.247 9.2 0.0 ?
5 0.578 0.402 0.753 9.2 0.0 ?
